data_1100532
loop_
_publ_author_name
'Riese, Ulrike'
'Harms, Klaus'
'Pebler, J\"urgen'
'Dehnicke, Kurt'

_publ_section_title
;
 Phosphaniminato-Cluster von Eisen. Die Kristallstrukturen von
 [FeCl(NPEt~3~)]~4~, [Fe(C=C-SiMe~3~)(NPEt~3~)]~4~ und
 [Fe~3~Cl~4~{NP(NMe~2~)~3~}~3~]
;
_journal_coden_ASTM ZAACAB
_journal_issue 5
_journal_name_full
;
 Zeitschrift fuer Anorganische und Allgemeine Chemie
;
_journal_page_first 746
_journal_page_last 754
_journal_paper_doi 10.1002/(sici)1521-3749(199905)625:5<746::aid-zaac746>3.0.co;2-h
_journal_volume 625
_journal_year 1999
_chemical_formula_sum 'C24 H60 Cl4 Fe4 N4 P4'
_space_group_IT_number 15
_symmetry_cell_setting monoclinic
_symmetry_space_group_name_Hall '-C 2yc'
_symmetry_space_group_name_H-M 'C 1 2/c 1'
_cell_angle_alpha 90
_cell_angle_beta 115.904(7)
_cell_angle_gamma 90
_cell_formula_units_Z 4
_cell_length_a 20.8780(15)
_cell_length_b 10.9095(5)
_cell_length_c 19.5635(14)
_cod_original_sg_symbol_H-M 'C 2/c'
_cod_database_code 1100532

loop_
_symmetry_equiv_pos_site_id
_symmetry_equiv_pos_as_xyz
1 x,y,z
2 1/2+x,1/2+y,z
3 x,-y,1/2+z
4 1/2+x,1/2-y,1/2+z
5 -x,-y,-z
6 -1/2-x,-1/2-y,-z
7 -x,y,-1/2-z
8 -1/2-x,-1/2+y,-1/2-z

loop_
_atom_site_label
_atom_site_type_symbol
_atom_site_fract_x
_atom_site_fract_y
_atom_site_fract_z
Fe1 Fe 0.45073(1) 0.33666(2) 0.17678(1)
P1 P 0.39557(2) 0.06117(5) 0.09963(3)
Cl1 Cl 0.39224(3) 0.46805(6) 0.07914(3)
N1 N 0.44269(8) 0.14918(15) 0.16770(8)
Fe2 Fe 0.55221(1) 0.15998(2) 0.22498(1)
P2 P 0.60734(2) 0.43928(5) 0.20237(3)
Cl2 Cl 0.61551(3) 0.03380(6) 0.18584(3)
N2 N 0.56042(8) 0.34611(14) 0.22391(8)
C1 C 0.39617(15) -0.0957(2) 0.13033(14)
H1 H 0.44470 -0.12910 0.14620
H2 H 0.38700 -0.09450 0.17590
H3? H 0.38090 -0.09500 0.17160
H4? H 0.35960 -0.14160 0.08730
C2 C 0.3440(3) -0.1831(4) 0.0735(2)
H5 H 0.34670 -0.17580 0.02490
H6 H 0.29560 -0.16300 0.06620
H7 H 0.35560 -0.26720 0.09250
C3? C 0.4580(7) -0.1599(14) 0.1553(8)
H8? H 0.44790 -0.24760 0.15560
H9? H 0.49000 -0.13340 0.20690
H10? H 0.48060 -0.14490 0.12150
C4 C 0.30335(10) 0.1084(2) 0.05363(11)
H11 H 0.30110 0.19470 0.03700
H12 H 0.27800 0.05760 0.00770
C5 C 0.26482(12) 0.0978(3) 0.10420(14)
H13 H 0.21640 0.13020 0.07710
H14 H 0.29070 0.14490 0.15090
H15 H 0.26270 0.01150 0.11700
C6 C 0.42560(11) 0.0543(2) 0.02568(11)
H16 H 0.47390 0.01780 0.04710
H17 H 0.39350 -0.00080 -0.01510
C7 C 0.42790(14) 0.1766(3) -0.00859(14)
H18 H 0.44430 0.16560 -0.04810
H19 H 0.46080 0.23110 0.03100
H20 H 0.38020 0.21280 -0.03100
C8 C 0.59579(15) 0.5953(2) 0.22568(15)
H21 H 0.54660 0.62120 0.19190
H22 H 0.60090 0.59690 0.27840
C9 C 0.6467(2) 0.6884(3) 0.2193(2)
H23 H 0.63550 0.76990 0.23220
H24 H 0.64170 0.68910 0.16710
H25 H 0.69560 0.66640 0.25430
C10 C 0.70134(10) 0.4045(3) 0.25076(13)
H26 H 0.70870 0.31830 0.23990
H27 H 0.72700 0.45740 0.22980
C11 C 0.73387(12) 0.4222(3) 0.33673(14)
H28 H 0.78410 0.39770 0.35920
H29 H 0.70810 0.37160 0.35800
H30 H 0.73030 0.50860 0.34830
C12 C 0.58524(12) 0.4403(2) 0.10174(12)
H31 H 0.53300 0.44860 0.07260
H32 H 0.60730 0.51340 0.09080
C13 C 0.60886(17) 0.3281(3) 0.07377(15)
H33 H 0.58990 0.33140 0.01830
H34 H 0.59110 0.25440 0.08850
H35 H 0.66100 0.32560 0.09640
N1F* N 0.55731(8) 0.14918(15) 0.33230(8)
Fe1F* Fe 0.54927(1) 0.33666(2) 0.32322(1)
Cl1F* Cl 0.60776(3) 0.46805(6) 0.42086(3)
N2F* N 0.43958(8) 0.34611(14) 0.27609(8)
Fe2F* Fe 0.44779(1) 0.15998(2) 0.27502(1)
P1F* P 0.60443(2) 0.06117(5) 0.40037(3)
C1F* C 0.60383(15) -0.0957(2) 0.36967(14)
H1F* H 0.55530 -0.12910 0.35380
H2F* H 0.61300 -0.09450 0.32410
C2F* C 0.6560(3) -0.1831(4) 0.4265(2)
H5F* H 0.65330 -0.17580 0.47510
H6F* H 0.70440 -0.16300 0.43380
H7F* H 0.64440 -0.26720 0.40750
C4F* C 0.69665(10) 0.1084(2) 0.44637(11)
H11F* H 0.69890 0.19470 0.46300
H12F* H 0.72200 0.05760 0.49230
C5F* C 0.73518(12) 0.0978(3) 0.39580(14)
H13F* H 0.78360 0.13020 0.42290
H14F* H 0.70930 0.14490 0.34910
H15F* H 0.73730 0.01150 0.38300
C6F* C 0.57440(11) 0.0543(2) 0.47432(11)
H16F* H 0.52610 0.01780 0.45290
H17F* H 0.60650 -0.00080 0.51510
C7F* C 0.57210(14) 0.1766(3) 0.50859(14)
H18F* H 0.55570 0.16560 0.54810
H19F* H 0.53920 0.23110 0.46900
H20F* H 0.61980 0.21280 0.53100
Cl2F* Cl 0.38449(3) 0.03380(6) 0.31416(3)
P2F* P 0.39266(2) 0.43928(5) 0.29763(3)
C8F* C 0.40421(15) 0.5953(2) 0.27432(15)
H21F* H 0.45340 0.62120 0.30810
H22F* H 0.39910 0.59690 0.22160
C9F* C 0.3533(2) 0.6884(3) 0.2807(2)
H23F* H 0.36450 0.76990 0.26780
H24F* H 0.35830 0.68910 0.33290
H25F* H 0.30440 0.66640 0.24570
C10F* C 0.29866(10) 0.4045(3) 0.24924(13)
H26F* H 0.29130 0.31830 0.26010
H27F* H 0.27300 0.45740 0.27020
C11F* C 0.26613(12) 0.4222(3) 0.16327(14)
H28F* H 0.21590 0.39770 0.14080
H29F* H 0.29190 0.37160 0.14200
H30F* H 0.26970 0.50860 0.15170
C12F* C 0.41476(12) 0.4403(2) 0.39826(12)
H31F* H 0.46700 0.44860 0.42740
H32F* H 0.39270 0.51340 0.40920
C13F* C 0.39114(17) 0.3281(3) 0.42623(15)
H33F* H 0.41010 0.33140 0.48170
H34F* H 0.40890 0.25440 0.41150
H35F* H 0.33900 0.32560 0.40360

loop_
_atom_type_symbol
_atom_type_radius_bond
C 0.68
H 0.23
Cl 0.99
Fe 1.15
N 0.68
P 1.05
